data_4513972
loop_
_publ_author_name
'Kim, Ju Hyun'
'Gre\&sies, Steffen'
'Boultadakis-Arapinis, M\'elissa'
'Daniliuc, Constantin'
'Glorius, Frank'

_publ_section_title
;
 Rh(I)/NHC*-Catalyzed Site- and Enantioselective Functionalization of
 C(sp3)--H Bonds Toward Chiral Triarylmethanes
;
_journal_issue 11
_journal_name_full 'ACS Catalysis'
_journal_page_first 7652
_journal_paper_doi 10.1021/acscatal.6b02392
_journal_volume 6
_journal_year 2016
_chemical_absolute_configuration ad
_chemical_formula_sum 'C22 H16 Cl N'
_chemical_formula_weight 329.81
_space_group_crystal_system orthorhombic
_space_group_IT_number 19
_space_group_name_Hall 'P 2ac 2ab'
_space_group_name_H-M_alt 'P 21 21 21'
_symmetry_space_group_name_Hall 'P 2ac 2ab'
_symmetry_space_group_name_H-M 'P 21 21 21'
_atom_sites_solution_hydrogens geom
_cell_angle_alpha 90
_cell_angle_beta 90
_cell_angle_gamma 90
_cell_formula_units_Z 4
_cell_length_a 6.0503(7)
_cell_length_b 14.698(2)
_cell_length_c 18.444(3)
_cell_measurement_reflns_used 1989
_cell_measurement_temperature 100.(2)
_cell_measurement_theta_max 65.5677
_cell_measurement_theta_min 4.7953
_cell_volume 1640.2(4)
_computing_cell_refinement 'SAINT V8.34A (Bruker AXS Inc., 2013)'
_computing_data_collection 'APEX2 v.2014.1--1 (Bruker AXS Inc., 2014)'
_computing_data_reduction 'SAINT V8.34A (Bruker AXS Inc., 2013)'
_computing_molecular_graphics 'APEX2 v.2014.1--1 (Bruker AXS Inc., 2014)'
_computing_publication_material 'APEX2 v.2014.1--1 (Bruker AXS Inc., 2014)'
_computing_structure_refinement 'SHELXL-2014/7 (Sheldrick, 2014)'
_computing_structure_solution 'SHELXL--2014 (Sheldrick, 2014)'
_diffrn_ambient_temperature 100.(2)
_diffrn_detector_area_resol_mean 8.3333
_diffrn_measured_fraction_theta_full 0.953
_diffrn_measured_fraction_theta_max 0.953
_diffrn_measurement_device_type 'KappaCCD APEXII'
_diffrn_measurement_method 'phi / omega scans'
_diffrn_radiation_monochromator graphite
_diffrn_radiation_type CuK\a
_diffrn_radiation_wavelength 1.54178
_diffrn_reflns_av_R_equivalents 0.0529
_diffrn_reflns_av_unetI/netI 0.0740
_diffrn_reflns_limit_h_max 6
_diffrn_reflns_limit_h_min -7
_diffrn_reflns_limit_k_max 17
_diffrn_reflns_limit_k_min -7
_diffrn_reflns_limit_l_max 21
_diffrn_reflns_limit_l_min -19
_diffrn_reflns_number 5732
_diffrn_reflns_theta_full 65.07
_diffrn_reflns_theta_max 65.07
_diffrn_reflns_theta_min 3.85
_diffrn_source 'fine-focus sealed tube'
_diffrn_source_type 'fine-focus sealed tube'
_exptl_absorpt_coefficient_mu 2.049
_exptl_absorpt_correction_T_max 0.96
_exptl_absorpt_correction_T_min 0.59
_exptl_absorpt_correction_type multi-scan
_exptl_absorpt_process_details
;
Bruker AXS (2014). SADABS, Version 2014/2, Bruker AXS Inc., Madison, Wisconsin,
USA.
;
_exptl_crystal_colour colourless
_exptl_crystal_density_diffrn 1.336
_exptl_crystal_density_method 'not measured'
_exptl_crystal_description plate
_exptl_crystal_F_000 688
_exptl_crystal_size_max 0.120
_exptl_crystal_size_mid 0.100
_exptl_crystal_size_min 0.020
_refine_diff_density_max 0.275
_refine_diff_density_min -0.247
_refine_ls_abs_structure_details
;
Flack x determined using 764 quotients [(I+)-(I-)]/[(I+)+(I-)]
(Parsons, Flack and Wagner, Acta Cryst. B69 (2013) 249-259).
;
_refine_ls_abs_structure_Flack 0.065(19)
_refine_ls_extinction_method none
_refine_ls_goodness_of_fit_ref 0.977
_refine_ls_hydrogen_treatment constr
_refine_ls_matrix_type full
_refine_ls_number_parameters 217
_refine_ls_number_reflns 2582
_refine_ls_number_restraints 0
_refine_ls_restrained_S_all 0.977
_refine_ls_R_factor_all 0.0557
_refine_ls_R_factor_gt 0.0446
_refine_ls_shift/su_max 0.000
_refine_ls_shift/su_mean 0.000
_refine_ls_structure_factor_coef Fsqd
_refine_ls_weighting_details 'w=1/[\s^2^(Fo^2^)+(0.0544P)^2^] where P=(Fo^2^+2Fc^2^)/3'
_refine_ls_weighting_scheme calc
_refine_ls_wR_factor_gt 0.1024
_refine_ls_wR_factor_ref 0.1111
_reflns_number_gt 2162
_reflns_number_total 2582
_reflns_threshold_expression 'I > 2\s(I)'
_cod_data_source_file cs6b02392_si_002.cif
_cod_data_source_block glo8253
_cod_depositor_comments 'Adding full bibliography for 4513972--4513973.cif.'
_cod_database_code 4513972

loop_
_space_group_symop_operation_xyz
'x, y, z'
'-x+1/2, -y, z+1/2'
'-x, y+1/2, -z+1/2'
'x+1/2, -y+1/2, -z'

loop_
_atom_site_type_symbol
_atom_site_label
_atom_site_fract_x
_atom_site_fract_y
_atom_site_fract_z
_atom_site_U_iso_or_equiv
_atom_site_adp_type
_atom_site_calc_flag
_atom_site_refinement_flags_adp
_atom_site_refinement_flags_posn
_atom_site_occupancy
Cl Cl1 0.0163(2) 0.21033(8) 0.05971(6) 0.0342(3) Uani d . . 1
N N1 0.6584(7) 0.5932(3) 0.1430(2) 0.0222(9) Uani d . . 1
C C2 0.7899(9) 0.6314(3) 0.0949(2) 0.0243(11) Uani d . . 1
H H2 0.9106 0.5964 0.0773 0.029 Uiso calc U R 1
C C3 0.7644(8) 0.7210(3) 0.0675(2) 0.0226(10) Uani d . . 1
H H3 0.8678 0.7458 0.0341 0.027 Uiso calc U R 1
C C4 0.5870(8) 0.7706(3) 0.0905(2) 0.0221(11) Uani d . . 1
H H4 0.5648 0.8306 0.073 0.027 Uiso calc U R 1
C C5 0.4365(7) 0.7322(3) 0.1406(2) 0.0183(10) Uani d . . 1
C C6 0.2468(8) 0.7791(3) 0.1649(2) 0.0209(10) Uani d . . 1
H H6 0.2145 0.838 0.1465 0.025 Uiso calc U R 1
C C7 0.1099(8) 0.7401(3) 0.2147(2) 0.0210(10) Uani d . . 1
H H7 -0.0196 0.7712 0.2299 0.025 Uiso calc U R 1
C C8 0.1600(8) 0.6535(3) 0.2439(2) 0.0222(11) Uani d . . 1
H H8 0.067 0.6286 0.2803 0.027 Uiso calc U R 1
C C9 0.3398(8) 0.6046(3) 0.2208(2) 0.0184(10) Uani d . . 1
C C10 0.4803(8) 0.6430(3) 0.1669(2) 0.0187(10) Uani d . . 1
C C11 0.3903(8) 0.5094(3) 0.2503(2) 0.0198(10) Uani d . . 1
H H11 0.5543 0.5022 0.2466 0.024 Uiso calc U R 1
C C12 0.2914(8) 0.4343(3) 0.2024(2) 0.0187(10) Uani d . . 1
C C13 0.4148(8) 0.3573(3) 0.1863(2) 0.0221(10) Uani d . . 1
H H13 0.5586 0.3513 0.2064 0.026 Uiso calc U R 1
C C14 0.3337(8) 0.2889(3) 0.1416(2) 0.0253(11) Uani d . . 1
H H14 0.4222 0.2375 0.1301 0.03 Uiso calc U R 1
C C15 0.1226(8) 0.2971(3) 0.1143(2) 0.0253(11) Uani d . . 1
C C16 -0.0068(9) 0.3718(3) 0.1296(2) 0.0219(10) Uani d . . 1
H H16 -0.1519 0.3766 0.1103 0.026 Uiso calc U R 1
C C17 0.0790(8) 0.4406(3) 0.1742(2) 0.0226(11) Uani d . . 1
H H17 -0.0093 0.4922 0.1852 0.027 Uiso calc U R 1
C C18 0.3363(8) 0.5022(3) 0.3307(2) 0.0189(10) Uani d . . 1
C C19 0.4912(9) 0.5321(3) 0.3812(2) 0.0231(10) Uani d . . 1
H H19 0.6316 0.5526 0.365 0.028 Uiso calc U R 1
C C20 0.4435(8) 0.5325(3) 0.4550(2) 0.0249(11) Uani d . . 1
H H20 0.5504 0.5541 0.4887 0.03 Uiso calc U R 1
C C21 0.2414(8) 0.5017(3) 0.4795(2) 0.0246(11) Uani d . . 1
H H21 0.2085 0.5022 0.5299 0.029 Uiso calc U R 1
C C22 0.0869(8) 0.4701(3) 0.4303(2) 0.0236(11) Uani d . . 1
H H22 -0.0515 0.4479 0.447 0.028 Uiso calc U R 1
C C23 0.1340(8) 0.4709(3) 0.3562(2) 0.0218(11) Uani d . . 1
H H23 0.0262 0.4497 0.3228 0.026 Uiso calc U R 1

loop_
_atom_site_aniso_label
_atom_site_aniso_U_11
_atom_site_aniso_U_22
_atom_site_aniso_U_33
_atom_site_aniso_U_12
_atom_site_aniso_U_13
_atom_site_aniso_U_23
Cl1 0.0380(8) 0.0311(6) 0.0336(6) -0.0088(6) -0.0030(6) -0.0073(5)
N1 0.018(2) 0.0253(19) 0.024(2) 0.0001(18) 0.0013(18) 0.0011(16)
C2 0.019(3) 0.029(3) 0.025(2) 0.003(2) 0.005(2) -0.001(2)
C3 0.018(3) 0.028(2) 0.022(2) -0.005(2) 0.0013(19) 0.003(2)
C4 0.025(3) 0.020(2) 0.021(2) -0.005(2) -0.005(2) 0.0027(18)
C5 0.014(3) 0.020(2) 0.020(2) 0.0044(19) -0.0018(18) -0.0018(18)
C6 0.019(3) 0.020(2) 0.024(2) 0.001(2) -0.0046(19) -0.0006(19)
C7 0.015(3) 0.024(2) 0.024(2) 0.004(2) -0.001(2) -0.0042(19)
C8 0.016(3) 0.025(2) 0.025(2) -0.002(2) -0.002(2) 0.0017(19)
C9 0.015(3) 0.020(2) 0.021(2) 0.002(2) -0.0045(19) 0.0020(18)
C10 0.013(3) 0.019(2) 0.024(2) 0.002(2) -0.0059(19) -0.0013(16)
C11 0.013(2) 0.022(2) 0.024(2) 0.000(2) -0.0014(19) 0.0016(18)
C12 0.015(3) 0.021(2) 0.020(2) -0.002(2) 0.0028(19) 0.0048(18)
C13 0.018(3) 0.023(2) 0.025(2) 0.004(2) 0.0008(19) 0.0027(19)
C14 0.027(3) 0.020(2) 0.028(2) 0.002(2) 0.007(2) -0.003(2)
C15 0.026(3) 0.028(2) 0.021(2) -0.006(3) 0.002(2) 0.000(2)
C16 0.018(3) 0.025(2) 0.023(2) 0.001(2) -0.003(2) 0.0048(17)
C17 0.022(3) 0.022(2) 0.024(2) 0.002(2) 0.004(2) 0.0040(18)
C18 0.016(3) 0.015(2) 0.025(2) 0.004(2) -0.002(2) 0.0008(18)
C19 0.016(3) 0.022(2) 0.032(2) 0.000(2) -0.004(2) -0.0012(18)
C20 0.024(3) 0.026(2) 0.024(2) -0.004(2) -0.008(2) -0.0018(18)
C21 0.032(3) 0.024(2) 0.018(2) 0.009(2) 0.001(2) -0.0007(19)
C22 0.024(3) 0.023(2) 0.024(2) 0.002(2) 0.003(2) 0.0011(19)
C23 0.019(3) 0.022(2) 0.025(2) -0.004(2) -0.001(2) 0.0008(19)

loop_
_atom_type_symbol
_atom_type_description
_atom_type_scat_dispersion_real
_atom_type_scat_dispersion_imag
_atom_type_scat_source
C C 0.0181 0.0091 'International Tables Vol C Tables 4.2.6.8 and 6.1.1.4'
H H 0.0000 0.0000 'International Tables Vol C Tables 4.2.6.8 and 6.1.1.4'
N N 0.0311 0.0180 'International Tables Vol C Tables 4.2.6.8 and 6.1.1.4'
Cl Cl 0.3639 0.7018 'International Tables Vol C Tables 4.2.6.8 and 6.1.1.4'

loop_
_geom_angle_atom_site_label_1
_geom_angle_atom_site_label_2
_geom_angle_atom_site_label_3
_geom_angle
C2 N1 C10 117.5(4)
N1 C2 C3 124.7(5)
N1 C2 H2 117.6
C3 C2 H2 117.6
C4 C3 C2 118.0(4)
C4 C3 H3 121.0
C2 C3 H3 121.0
C3 C4 C5 119.8(4)
C3 C4 H4 120.1
C5 C4 H4 120.1
C6 C5 C4 122.4(4)
C6 C5 C10 119.6(4)
C4 C5 C10 118.0(4)
C7 C6 C5 120.2(4)
C7 C6 H6 119.9
C5 C6 H6 119.9
C6 C7 C8 120.3(4)
C6 C7 H7 119.9
C8 C7 H7 119.9
C9 C8 C7 121.5(4)
C9 C8 H8 119.3
C7 C8 H8 119.3
C8 C9 C10 118.9(4)
C8 C9 C11 121.7(4)
C10 C9 C11 119.4(4)
N1 C10 C5 121.8(4)
N1 C10 C9 118.7(4)
C5 C10 C9 119.5(4)
C18 C11 C9 111.5(4)
C18 C11 C12 115.2(4)
C9 C11 C12 112.0(4)
C18 C11 H11 105.7
C9 C11 H11 105.7
C12 C11 H11 105.7
C13 C12 C17 118.2(4)
C13 C12 C11 120.0(4)
C17 C12 C11 121.9(4)
C12 C13 C14 121.8(5)
C12 C13 H13 119.1
C14 C13 H13 119.1
C15 C14 C13 118.7(5)
C15 C14 H14 120.6
C13 C14 H14 120.6
C16 C15 C14 121.4(5)
C16 C15 Cl1 119.4(4)
C14 C15 Cl1 119.2(4)
C15 C16 C17 119.0(5)
C15 C16 H16 120.5
C17 C16 H16 120.5
C12 C17 C16 120.9(5)
C12 C17 H17 119.5
C16 C17 H17 119.5
C23 C18 C19 118.1(4)
C23 C18 C11 122.8(4)
C19 C18 C11 119.0(4)
C20 C19 C18 121.1(5)
C20 C19 H19 119.5
C18 C19 H19 119.5
C21 C20 C19 120.1(4)
C21 C20 H20 119.9
C19 C20 H20 119.9
C20 C21 C22 119.6(4)
C20 C21 H21 120.2
C22 C21 H21 120.2
C21 C22 C23 120.1(5)
C21 C22 H22 119.9
C23 C22 H22 119.9
C18 C23 C22 120.9(4)
C18 C23 H23 119.5
C22 C23 H23 119.5

loop_
_geom_bond_atom_site_label_1
_geom_bond_atom_site_label_2
_geom_bond_distance
Cl1 C15 1.747(5)
N1 C2 1.317(6)
N1 C10 1.375(6)
C2 C3 1.419(6)
C2 H2 0.95
C3 C4 1.365(7)
C3 H3 0.95
C4 C5 1.414(6)
C4 H4 0.95
C5 C6 1.411(6)
C5 C10 1.423(6)
C6 C7 1.364(6)
C6 H6 0.95
C7 C8 1.415(6)
C7 H7 0.95
C8 C9 1.371(7)
C8 H8 0.95
C9 C10 1.423(6)
C9 C11 1.532(6)
C11 C18 1.524(6)
C11 C12 1.536(6)
C11 H11 1.0
C12 C13 1.387(6)
C12 C17 1.390(7)
C13 C14 1.389(7)
C13 H13 0.95
C14 C15 1.378(7)
C14 H14 0.95
C15 C16 1.378(7)
C16 C17 1.402(6)
C16 H16 0.95
C17 H17 0.95
C18 C23 1.389(7)
C18 C19 1.393(6)
C19 C20 1.392(6)
C19 H19 0.95
C20 C21 1.380(7)
C20 H20 0.95
C21 C22 1.383(7)
C21 H21 0.95
C22 C23 1.396(6)
C22 H22 0.95
C23 H23 0.95

loop_
_geom_torsion_atom_site_label_1
_geom_torsion_atom_site_label_2
_geom_torsion_atom_site_label_3
_geom_torsion_atom_site_label_4
_geom_torsion
C10 N1 C2 C3 1.8(7)
N1 C2 C3 C4 -2.3(7)
C2 C3 C4 C5 0.4(7)
C3 C4 C5 C6 -178.2(4)
C3 C4 C5 C10 1.8(6)
C4 C5 C6 C7 -178.2(4)
C10 C5 C6 C7 1.8(6)
C5 C6 C7 C8 1.7(6)
C6 C7 C8 C9 -3.1(7)
C7 C8 C9 C10 0.9(7)
C7 C8 C9 C11 -177.9(4)
C2 N1 C10 C5 0.6(6)
C2 N1 C10 C9 -177.8(4)
C6 C5 C10 N1 177.6(4)
C4 C5 C10 N1 -2.4(6)
C6 C5 C10 C9 -3.9(6)
C4 C5 C10 C9 176.1(4)
C8 C9 C10 N1 -178.9(4)
C11 C9 C10 N1 -0.1(6)
C8 C9 C10 C5 2.5(6)
C11 C9 C10 C5 -178.6(4)
C8 C9 C11 C18 -37.2(6)
C10 C9 C11 C18 144.0(4)
C8 C9 C11 C12 93.6(5)
C10 C9 C11 C12 -85.2(5)
C18 C11 C12 C13 -94.0(5)
C9 C11 C12 C13 137.1(4)
C18 C11 C12 C17 86.0(5)
C9 C11 C12 C17 -42.9(6)
C17 C12 C13 C14 1.8(7)
C11 C12 C13 C14 -178.2(4)
C12 C13 C14 C15 -1.7(7)
C13 C14 C15 C16 0.9(7)
C13 C14 C15 Cl1 -178.6(3)
C14 C15 C16 C17 -0.2(7)
Cl1 C15 C16 C17 179.3(3)
C13 C12 C17 C16 -1.1(6)
C11 C12 C17 C16 179.0(4)
C15 C16 C17 C12 0.3(6)
C9 C11 C18 C23 93.5(5)
C12 C11 C18 C23 -35.7(6)
C9 C11 C18 C19 -83.3(5)
C12 C11 C18 C19 147.5(4)
C23 C18 C19 C20 -1.3(6)
C11 C18 C19 C20 175.6(4)
C18 C19 C20 C21 0.9(7)
C19 C20 C21 C22 0.3(7)
C20 C21 C22 C23 -1.1(6)
C19 C18 C23 C22 0.4(6)
C11 C18 C23 C22 -176.4(4)
C21 C22 C23 C18 0.7(7)
